data_2232940
loop_
_publ_author_name
'Chen, Xin-Yuan'
'Zhao, Min-Min'
'Qian, Xu'
'Hou, Shao-Gang'

_publ_section_title
;
 4-[(2-Hydroxynaphthalen-1-yl)(morpholin-4-yl)methyl]benzonitrile
;
_journal_coeditor_code RZ2668
_journal_issue 12
_journal_name_full 'Acta Crystallographica Section E'
_journal_page_first o3484
_journal_paper_doi 10.1107/S160053681104997X
_journal_volume 67
_journal_year 2011
_chemical_formula_iupac 'C22 H20 N2 O2'
_chemical_formula_moiety 'C22 H20 N2 O2'
_chemical_formula_sum 'C22 H20 N2 O2'
_chemical_formula_weight 344.40
_chemical_name_systematic
;
4-[(2-Hydroxynaphthalen-1-yl)(morpholin-4-yl)methyl]benzonitrile
;
_space_group_IT_number 148
_symmetry_cell_setting trigonal
_symmetry_space_group_name_Hall '-R 3'
_symmetry_space_group_name_H-M 'R -3 :H'
_atom_sites_solution_hydrogens geom
_atom_sites_solution_primary direct
_atom_sites_solution_secondary difmap
_audit_creation_method SHELXL-97
_cell_angle_alpha 90.00
_cell_angle_beta 90.00
_cell_angle_gamma 120.00
_cell_formula_units_Z 18
_cell_length_a 18.294(3)
_cell_length_b 18.294(3)
_cell_length_c 28.738(6)
_cell_measurement_reflns_used 3326
_cell_measurement_temperature 298(2)
_cell_measurement_theta_max 25.20
_cell_measurement_theta_min 3.08
_cell_volume 8329(3)
_computing_cell_refinement 'CrystalClear (Rigaku, 2005)'
_computing_data_collection 'CrystalClear (Rigaku, 2005)'
_computing_data_reduction 'CrystalClear (Rigaku, 2005)'
_computing_molecular_graphics 'SHELXTL (Sheldrick, 2008)'
_computing_publication_material 'SHELXTL (Sheldrick, 2008)'
_computing_structure_refinement 'SHELXL97 (Sheldrick, 2008)'
_computing_structure_solution 'SHELXS97 (Sheldrick, 2008)'
_diffrn_ambient_temperature 298(2)
_diffrn_detector_area_resol_mean 13.6612
_diffrn_measured_fraction_theta_full 0.998
_diffrn_measured_fraction_theta_max 0.998
_diffrn_measurement_device_type 'Rigaku Mercury2'
_diffrn_measurement_method 'CCD profile fitting'
_diffrn_radiation_monochromator graphite
_diffrn_radiation_source 'fine-focus sealed tube'
_diffrn_radiation_type MoK\a
_diffrn_radiation_wavelength 0.71073
_diffrn_reflns_av_R_equivalents 0.1375
_diffrn_reflns_av_sigmaI/netI 0.0817
_diffrn_reflns_limit_h_max 21
_diffrn_reflns_limit_h_min -21
_diffrn_reflns_limit_k_max 21
_diffrn_reflns_limit_k_min -21
_diffrn_reflns_limit_l_max 34
_diffrn_reflns_limit_l_min -34
_diffrn_reflns_number 24077
_diffrn_reflns_theta_full 25.20
_diffrn_reflns_theta_max 25.20
_diffrn_reflns_theta_min 3.08
_exptl_absorpt_coefficient_mu 0.080
_exptl_absorpt_correction_T_max 1.000
_exptl_absorpt_correction_T_min 0.910
_exptl_absorpt_correction_type multi-scan
_exptl_absorpt_process_details '(CrystalClear; Rigaku, 2005)'
_exptl_crystal_colour colourless
_exptl_crystal_density_diffrn 1.236
_exptl_crystal_density_method 'not measured'
_exptl_crystal_description block
_exptl_crystal_F_000 3276
_exptl_crystal_size_max 0.20
_exptl_crystal_size_mid 0.15
_exptl_crystal_size_min 0.10
_refine_diff_density_max 0.215
_refine_diff_density_min -0.270
_refine_ls_extinction_method none
_refine_ls_goodness_of_fit_ref 1.025
_refine_ls_hydrogen_treatment constr
_refine_ls_matrix_type full
_refine_ls_number_parameters 235
_refine_ls_number_reflns 3326
_refine_ls_number_restraints 7
_refine_ls_restrained_S_all 1.032
_refine_ls_R_factor_all 0.1514
_refine_ls_R_factor_gt 0.0805
_refine_ls_shift/su_max 0.000
_refine_ls_shift/su_mean 0.000
_refine_ls_structure_factor_coef Fsqd
_refine_ls_weighting_details 'calc w=1/[\s^2^(Fo^2^)+(0.0825P)^2^+7.1283P] where P=(Fo^2^+2Fc^2^)/3'
_refine_ls_weighting_scheme calc
_refine_ls_wR_factor_gt 0.1786
_refine_ls_wR_factor_ref 0.2101
_reflns_number_gt 1786
_reflns_number_total 3326
_reflns_threshold_expression I>2sigma(I)
_cod_data_source_file rz2668.cif
_cod_data_source_block I
_cod_original_cell_volume 8329(4)
_cod_original_sg_symbol_H-M 'R -3'
_cod_database_code 2232940
_cod_database_fobs_code 2232940

loop_
_symmetry_equiv_pos_as_xyz
'x, y, z'
'-y, x-y, z'
'-x+y, -x, z'
'x+2/3, y+1/3, z+1/3'
'-y+2/3, x-y+1/3, z+1/3'
'-x+y+2/3, -x+1/3, z+1/3'
'x+1/3, y+2/3, z+2/3'
'-y+1/3, x-y+2/3, z+2/3'
'-x+y+1/3, -x+2/3, z+2/3'
'-x, -y, -z'
'y, -x+y, -z'
'x-y, x, -z'
'-x+2/3, -y+1/3, -z+1/3'
'y+2/3, -x+y+1/3, -z+1/3'
'x-y+2/3, x+1/3, -z+1/3'
'-x+1/3, -y+2/3, -z+2/3'
'y+1/3, -x+y+2/3, -z+2/3'
'x-y+1/3, x+2/3, -z+2/3'

loop_
_atom_site_type_symbol
_atom_site_label
_atom_site_fract_x
_atom_site_fract_y
_atom_site_fract_z
_atom_site_U_iso_or_equiv
_atom_site_adp_type
_atom_site_calc_flag
_atom_site_refinement_flags
_atom_site_occupancy
_atom_site_symmetry_multiplicity
C C1 0.6590(2) 0.9543(2) -0.01901(11) 0.0550(9) Uani d . 1 1
N N1 0.58212(15) 0.86806(15) 0.04966(8) 0.0455(7) Uani d . 1 1
O O1 0.51037(19) 0.90933(18) -0.01526(10) 0.0841(9) Uani d . 1 1
H H1 0.5181 0.8920 0.0108 0.126 Uiso d R 1 1
C C2 0.5846(3) 0.9432(2) -0.03881(13) 0.0713(12) Uani d . 1 1
N N2 0.7870(3) 1.3181(3) 0.14213(18) 0.146(2) Uani d . 1 1
O O2 0.48604(18) 0.71036(17) 0.09733(11) 0.0913(10) Uani d . 1 1
C C3 0.5833(5) 0.9667(3) -0.08470(18) 0.110(2) Uani d . 1 1
H H3A 0.5334 0.9598 -0.0972 0.132 Uiso calc R 1 1
C C4 0.6527(7) 0.9991(4) -0.11117(19) 0.140(3) Uani d . 1 1
H H4A 0.6504 1.0157 -0.1414 0.168 Uiso calc R 1 1
C C5 0.7294(5) 1.0085(3) -0.09428(18) 0.119(2) Uani d U 1 1
C C6 0.8038(6) 1.0382(4) -0.1215(2) 0.145(3) Uani d U 1 1
H H6A 0.8020 1.0527 -0.1524 0.174 Uiso calc R 1 1
C C7 0.8752(5) 1.0465(4) -0.1058(3) 0.160(4) Uani d . 1 1
H H7A 0.9223 1.0672 -0.1250 0.192 Uiso calc R 1 1
C C8 0.8794(4) 1.0236(3) -0.0596(2) 0.131(2) Uani d . 1 1
H H8A 0.9289 1.0275 -0.0484 0.158 Uiso calc R 1 1
C C9 0.8103(3) 0.9956(2) -0.03107(17) 0.0894(15) Uani d . 1 1
H H9A 0.8146 0.9826 -0.0003 0.107 Uiso calc R 1 1
C C10 0.7325(3) 0.9858(2) -0.04718(13) 0.0728(12) Uani d . 1 1
C C11 0.66336(19) 0.93938(19) 0.03258(10) 0.0459(8) Uani d . 1 1
H H11A 0.7076 0.9249 0.0374 0.055 Uiso calc R 1 1
C C12 0.5716(2) 0.7879(2) 0.03122(13) 0.0606(10) Uani d . 1 1
H H12A 0.6184 0.7811 0.0413 0.073 Uiso calc R 1 1
H H12B 0.5719 0.7894 -0.0025 0.073 Uiso calc R 1 1
C C13 0.4897(3) 0.7141(2) 0.04806(16) 0.0834(13) Uani d . 1 1
H H13A 0.4428 0.7192 0.0363 0.100 Uiso calc R 1 1
H H13B 0.4842 0.6621 0.0360 0.100 Uiso calc R 1 1
C C14 0.4948(3) 0.7858(2) 0.11521(14) 0.0771(12) Uani d . 1 1
H H14A 0.4925 0.7828 0.1489 0.092 Uiso calc R 1 1
H H14B 0.4480 0.7922 0.1045 0.092 Uiso calc R 1 1
C C15 0.5765(2) 0.8617(2) 0.10044(12) 0.0584(9) Uani d . 1 1
H H15A 0.5798 0.9124 0.1132 0.070 Uiso calc R 1 1
H H15B 0.6235 0.8572 0.1126 0.070 Uiso calc R 1 1
C C16 0.6885(2) 1.0214(2) 0.05850(10) 0.0478(8) Uani d . 1 1
C C17 0.7626(2) 1.0606(2) 0.08376(12) 0.0621(10) Uani d . 1 1
H H17A 0.7954 1.0350 0.0863 0.075 Uiso calc R 1 1
C C18 0.7886(2) 1.1370(3) 0.10521(13) 0.0733(12) Uani d . 1 1
H H18A 0.8395 1.1633 0.1214 0.088 Uiso calc R 1 1
C C19 0.7396(3) 1.1747(2) 0.10287(12) 0.0651(11) Uani d . 1 1
C C20 0.6641(2) 1.1355(2) 0.07818(12) 0.0626(10) Uani d . 1 1
H H20A 0.6302 1.1600 0.0767 0.075 Uiso calc R 1 1
C C21 0.6400(2) 1.0603(2) 0.05593(11) 0.0554(9) Uani d . 1 1
H H21A 0.5902 1.0349 0.0388 0.067 Uiso calc R 1 1
C C22 0.7657(3) 1.2544(3) 0.12509(16) 0.0976(16) Uani d . 1 1

loop_
_atom_site_aniso_label
_atom_site_aniso_U_11
_atom_site_aniso_U_22
_atom_site_aniso_U_33
_atom_site_aniso_U_12
_atom_site_aniso_U_13
_atom_site_aniso_U_23
C1 0.086(3) 0.047(2) 0.036(2) 0.036(2) 0.0023(19) -0.0008(15)
N1 0.0493(16) 0.0456(16) 0.0418(16) 0.0238(13) 0.0012(12) -0.0033(12)
O1 0.090(2) 0.090(2) 0.084(2) 0.0538(18) -0.0321(17) -0.0075(16)
C2 0.118(4) 0.054(2) 0.045(2) 0.045(3) -0.022(2) -0.0062(18)
N2 0.126(4) 0.096(3) 0.153(4) 0.008(3) 0.030(3) -0.067(3)
O2 0.106(2) 0.0635(19) 0.092(2) 0.0338(17) 0.0362(18) 0.0195(16)
C3 0.189(6) 0.092(4) 0.060(3) 0.077(4) -0.045(4) -0.004(3)
C4 0.280(10) 0.078(4) 0.047(4) 0.078(5) -0.024(5) 0.001(3)
C5 0.231(6) 0.043(2) 0.049(3) 0.043(3) 0.054(3) 0.005(2)
C6 0.250(6) 0.058(3) 0.066(3) 0.031(4) 0.070(4) -0.002(2)
C7 0.193(7) 0.068(4) 0.144(7) 0.008(5) 0.123(6) -0.008(4)
C8 0.129(5) 0.080(3) 0.154(6) 0.028(3) 0.087(4) -0.007(3)
C9 0.099(4) 0.064(3) 0.095(3) 0.034(3) 0.051(3) 0.004(2)
C10 0.112(4) 0.041(2) 0.055(3) 0.031(2) 0.028(2) -0.0009(18)
C11 0.0470(19) 0.049(2) 0.044(2) 0.0261(17) 0.0012(15) 0.0000(15)
C12 0.068(2) 0.052(2) 0.063(2) 0.0313(19) 0.0085(19) 0.0001(17)
C13 0.086(3) 0.048(2) 0.098(4) 0.021(2) 0.013(3) -0.004(2)
C14 0.083(3) 0.068(3) 0.077(3) 0.036(2) 0.026(2) 0.010(2)
C15 0.063(2) 0.063(2) 0.049(2) 0.032(2) 0.0085(17) 0.0072(17)
C16 0.048(2) 0.053(2) 0.0362(19) 0.0210(17) 0.0011(15) 0.0025(15)
C17 0.051(2) 0.073(3) 0.055(2) 0.025(2) -0.0007(17) -0.0086(19)
C18 0.051(2) 0.083(3) 0.059(3) 0.014(2) 0.0010(18) -0.020(2)
C19 0.068(3) 0.053(2) 0.045(2) 0.009(2) 0.0174(19) -0.0085(17)
C20 0.074(3) 0.054(2) 0.059(2) 0.032(2) 0.002(2) -0.0073(18)
C21 0.065(2) 0.049(2) 0.052(2) 0.0287(19) -0.0093(17) -0.0094(17)
C22 0.081(3) 0.073(3) 0.088(3) 0.000(2) 0.024(2) -0.033(3)

loop_
_atom_type_symbol
_atom_type_description
_atom_type_scat_dispersion_real
_atom_type_scat_dispersion_imag
_atom_type_scat_source
C C 0.0033 0.0016 'International Tables Vol C Tables 4.2.6.8 and 6.1.1.4'
H H 0.0000 0.0000 'International Tables Vol C Tables 4.2.6.8 and 6.1.1.4'
N N 0.0061 0.0033 'International Tables Vol C Tables 4.2.6.8 and 6.1.1.4'
O O 0.0106 0.0060 'International Tables Vol C Tables 4.2.6.8 and 6.1.1.4'

loop_
_geom_angle_atom_site_label_1
_geom_angle_atom_site_label_2
_geom_angle_atom_site_label_3
_geom_angle
C2 C1 C10 118.9(4)
C2 C1 C11 120.6(3)
C10 C1 C11 120.3(3)
C15 N1 C12 108.1(3)
C15 N1 C11 113.5(2)
C12 N1 C11 109.2(2)
C2 O1 H1 107.0
O1 C2 C3 116.4(5)
O1 C2 C1 123.0(3)
C3 C2 C1 120.6(5)
C14 O2 C13 109.8(3)
C4 C3 C2 121.1(6)
C4 C3 H3A 119.4
C2 C3 H3A 119.4
C3 C4 C5 121.6(5)
C3 C4 H4A 119.2
C5 C4 H4A 119.2
C4 C5 C6 124.1(7)
C4 C5 C10 118.2(6)
C6 C5 C10 117.6(8)
C7 C6 C5 124.0(8)
C7 C6 H6A 118.0
C5 C6 H6A 118.0
C6 C7 C8 119.3(6)
C6 C7 H7A 120.3
C8 C7 H7A 120.3
C9 C8 C7 119.9(7)
C9 C8 H8A 120.0
C7 C8 H8A 120.0
C8 C9 C10 121.9(5)
C8 C9 H9A 119.0
C10 C9 H9A 119.0
C9 C10 C1 123.4(4)
C9 C10 C5 117.2(5)
C1 C10 C5 119.4(5)
N1 C11 C1 111.2(3)
N1 C11 C16 112.3(2)
C1 C11 C16 108.5(2)
N1 C11 H11A 108.3
C1 C11 H11A 108.3
C16 C11 H11A 108.3
N1 C12 C13 110.6(3)
N1 C12 H12A 109.5
C13 C12 H12A 109.5
N1 C12 H12B 109.5
C13 C12 H12B 109.5
H12A C12 H12B 108.1
O2 C13 C12 111.4(3)
O2 C13 H13A 109.4
C12 C13 H13A 109.4
O2 C13 H13B 109.4
C12 C13 H13B 109.4
H13A C13 H13B 108.0
O2 C14 C15 112.1(3)
O2 C14 H14A 109.2
C15 C14 H14A 109.2
O2 C14 H14B 109.2
C15 C14 H14B 109.2
H14A C14 H14B 107.9
N1 C15 C14 110.6(3)
N1 C15 H15A 109.5
C14 C15 H15A 109.5
N1 C15 H15B 109.5
C14 C15 H15B 109.5
H15A C15 H15B 108.1
C17 C16 C21 118.4(3)
C17 C16 C11 120.1(3)
C21 C16 C11 121.5(3)
C18 C17 C16 120.9(4)
C18 C17 H17A 119.6
C16 C17 H17A 119.6
C17 C18 C19 120.3(3)
C17 C18 H18A 119.8
C19 C18 H18A 119.8
C18 C19 C20 119.5(3)
C18 C19 C22 121.1(4)
C20 C19 C22 119.4(4)
C21 C20 C19 119.5(4)
C21 C20 H20A 120.2
C19 C20 H20A 120.2
C20 C21 C16 121.4(3)
C20 C21 H21A 119.3
C16 C21 H21A 119.3
N2 C22 C19 179.0(5)

loop_
_geom_bond_atom_site_label_1
_geom_bond_atom_site_label_2
_geom_bond_distance
C1 C2 1.392(5)
C1 C10 1.422(5)
C1 C11 1.517(4)
N1 C15 1.464(4)
N1 C12 1.478(4)
N1 C11 1.488(4)
O1 C2 1.359(5)
O1 H1 0.8517
C2 C3 1.391(6)
N2 C22 1.137(5)
O2 C14 1.405(4)
O2 C13 1.418(5)
C3 C4 1.337(9)
C3 H3A 0.9300
C4 C5 1.410(9)
C4 H4A 0.9300
C5 C6 1.423(10)
C5 C10 1.425(7)
C6 C7 1.317(10)
C6 H6A 0.9300
C7 C8 1.403(10)
C7 H7A 0.9300
C8 C9 1.373(6)
C8 H8A 0.9300
C9 C10 1.420(6)
C9 H9A 0.9300
C11 C16 1.526(4)
C11 H11A 0.9800
C12 C13 1.511(5)
C12 H12A 0.9700
C12 H12B 0.9700
C13 H13A 0.9700
C13 H13B 0.9700
C14 C15 1.505(5)
C14 H14A 0.9700
C14 H14B 0.9700
C15 H15A 0.9700
C15 H15B 0.9700
C16 C17 1.381(4)
C16 C21 1.389(4)
C17 C18 1.377(5)
C17 H17A 0.9300
C18 C19 1.379(5)
C18 H18A 0.9300
C19 C20 1.391(5)
C19 C22 1.437(6)
C20 C21 1.374(4)
C20 H20A 0.9300
C21 H21A 0.9300

loop_
_geom_hbond_atom_site_label_D
_geom_hbond_atom_site_label_H
_geom_hbond_atom_site_label_A
_geom_hbond_site_symmetry_A
_geom_hbond_distance_DH
_geom_hbond_distance_HA
_geom_hbond_distance_DA
_geom_hbond_angle_DHA
O1 H1 N1 . 0.85 1.82 2.601(4) 151.0
C21 H21A O1 . 0.93 2.54 3.300(4) 139
C7 H7A N2 8_764 0.93 2.44 3.327(9) 160
